data_4508963
loop_
_publ_author_name
'Stanton, Mary K.'
'Tufekcic, Sunita'
'Morgan, Carrie'
'Bak, Annette'

_publ_section_title
;
 Drug Substance and Former Structure Property Relationships in 15 Diverse
 Pharmaceutical Co-Crystals
;
_journal_issue 3
_journal_name_full 'Crystal Growth &amp; Design'
_journal_page_first 1344
_journal_paper_doi 10.1021/cg8005019
_journal_volume 9
_journal_year 2009
_chemical_formula_sum 'C26 H21 F3 N4 O3'
_chemical_formula_weight 494.47
_chemical_name_systematic
; 
 ? 
;
_space_group_IT_number 14
_symmetry_cell_setting monoclinic
_symmetry_space_group_name_Hall '-P 2yn'
_symmetry_space_group_name_H-M 'P 1 21/n 1'
_atom_sites_solution_hydrogens geom
_atom_sites_solution_primary direct
_atom_sites_solution_secondary difmap
_audit_creation_method SHELXL-97
_cell_angle_alpha 90.00
_cell_angle_beta 93.981(3)
_cell_angle_gamma 90.00
_cell_formula_units_Z 4
_cell_length_a 5.2056(8)
_cell_length_b 25.720(4)
_cell_length_c 17.027(3)
_cell_measurement_reflns_used 767
_cell_measurement_temperature 193(2)
_cell_measurement_theta_max 18.97
_cell_measurement_theta_min 2.87
_cell_volume 2274.2(6)
_computing_cell_refinement 'SMART (BRUKER, V5.625, 2001)'
_computing_data_collection 'ASTRO (BRUKER, V5.007, 1997)'
_computing_data_reduction 'SAINT (BRUKER, V6.22, 2001)'
_computing_molecular_graphics 'SHELXTL (BRUKER, 2000, V6.1)'
_computing_publication_material 'XCIF (Sheldrick and BRUKER, 1997, V5.1)'
_computing_structure_refinement 'SHELXL-97 (Sheldrick, 1997)'
_computing_structure_solution 'SHELXS-97 (Sheldrick, 1990)'
_diffrn_ambient_temperature 193(2)
_diffrn_detector_area_resol_mean 836.6
_diffrn_measured_fraction_theta_full 0.998
_diffrn_measured_fraction_theta_max 0.998
_diffrn_measurement_device_type 'Bruker CCD'
_diffrn_measurement_method '\w, 0.3 deg'
_diffrn_radiation_monochromator graphite
_diffrn_radiation_source 'normal-focus sealed tube'
_diffrn_radiation_type MoK\a
_diffrn_radiation_wavelength 0.71073
_diffrn_reflns_av_R_equivalents 0.1227
_diffrn_reflns_av_sigmaI/netI 0.5455
_diffrn_reflns_limit_h_max 6
_diffrn_reflns_limit_h_min -6
_diffrn_reflns_limit_k_max 26
_diffrn_reflns_limit_k_min -30
_diffrn_reflns_limit_l_max 19
_diffrn_reflns_limit_l_min -20
_diffrn_reflns_number 11811
_diffrn_reflns_theta_full 25.02
_diffrn_reflns_theta_max 25.02
_diffrn_reflns_theta_min 1.44
_diffrn_standards_decay_% <1
_diffrn_standards_interval_count 0
_diffrn_standards_number 0
_exptl_absorpt_coefficient_mu 0.113
_exptl_absorpt_correction_T_max 0.9955
_exptl_absorpt_correction_T_min 0.9562
_exptl_absorpt_correction_type none
_exptl_crystal_colour colorless
_exptl_crystal_density_diffrn 1.444
_exptl_crystal_density_method 'not measured'
_exptl_crystal_description needle
_exptl_crystal_F_000 1024
_exptl_crystal_size_max 0.40
_exptl_crystal_size_mid 0.04
_exptl_crystal_size_min 0.04
_refine_diff_density_max 0.101
_refine_diff_density_min -0.126
_refine_diff_density_rms 0.027
_refine_ls_extinction_method none
_refine_ls_goodness_of_fit_ref 0.340
_refine_ls_hydrogen_treatment constr
_refine_ls_matrix_type full
_refine_ls_number_parameters 326
_refine_ls_number_reflns 4004
_refine_ls_number_restraints 0
_refine_ls_restrained_S_all 0.340
_refine_ls_R_factor_all 0.1634
_refine_ls_R_factor_gt 0.0285
_refine_ls_shift/su_max 0.001
_refine_ls_shift/su_mean 0.000
_refine_ls_structure_factor_coef Fsqd
_refine_ls_weighting_details 'calc w=1/[\s^2^(Fo^2^)+(0.0000P)^2^+0.0000P] where P=(Fo^2^+2Fc^2^)/3'
_refine_ls_weighting_scheme calc
_refine_ls_wR_factor_gt 0.0391
_refine_ls_wR_factor_ref 0.0473
_reflns_number_gt 899
_reflns_number_total 4004
_reflns_threshold_expression >2sigma(I)
_cod_data_source_file cg8005019sup4.cif
_cod_data_source_block camg706t
_cod_depositor_comments
;
The following automatic conversions were performed:

'_symmetry_cell_setting' value 'Monoclinic' changed to 'monoclinic'
according to /home/saulius/struct/CIF-dictionaries/cif_core.dic
dictionary named 'cif_core.dic' version 2.4.2 from 2011-04-26.

Automatic conversion script
Id: cif_fix_values 1891 2012-01-12 08:04:46Z andrius 
;
_cod_original_sg_symbol_H-M P2(1)/n
_cod_database_code 4508963

loop_
_symmetry_equiv_pos_as_xyz
'x, y, z'
'-x+1/2, y+1/2, -z+1/2'
'-x, -y, -z'
'x-1/2, -y-1/2, z-1/2'

loop_
_atom_site_label
_atom_site_type_symbol
_atom_site_fract_x
_atom_site_fract_y
_atom_site_fract_z
_atom_site_U_iso_or_equiv
_atom_site_adp_type
_atom_site_occupancy
_atom_site_symmetry_multiplicity
_atom_site_calc_flag
_atom_site_refinement_flags
F1 F -0.9248(3) 0.74386(6) 0.32007(10) 0.0777(6) Uani 1 1 d .
F2 F -1.0702(3) 0.79320(6) 0.22655(10) 0.0667(6) Uani 1 1 d .
F3 F -0.7322(3) 0.74816(6) 0.21476(10) 0.0714(6) Uani 1 1 d .
O1 O 0.1202(3) 1.05704(7) 0.31689(10) 0.0350(6) Uani 1 1 d .
N1 N 0.4468(4) 1.07062(8) 0.20133(15) 0.0333(7) Uani 1 1 d .
H1 H 0.3228 1.0473 0.1972 0.040 Uiso 1 1 calc R
N2 N 0.5533(4) 1.04907(8) 0.07650(13) 0.0506(8) Uani 1 1 d .
H2A H 0.4281 1.0260 0.0740 0.061 Uiso 1 1 calc R
H2B H 0.6491 1.0531 0.0364 0.061 Uiso 1 1 calc R
N3 N 0.2568(4) 1.00354(9) 0.42150(15) 0.0331(7) Uani 1 1 d .
N4 N 0.0186(5) 0.92440(8) 0.44046(14) 0.0312(7) Uani 1 1 d .
C1 C -0.8527(7) 0.77744(13) 0.2657(2) 0.0491(10) Uani 1 1 d .
C2 C -0.6869(6) 0.82049(12) 0.29853(19) 0.0336(9) Uani 1 1 d .
C3 C -0.5012(6) 0.80969(11) 0.35907(18) 0.0427(9) Uani 1 1 d .
H3 H -0.4924 0.7761 0.3825 0.051 Uiso 1 1 calc R
C4 C -0.3301(5) 0.84788(12) 0.38492(16) 0.0359(8) Uani 1 1 d .
H4 H -0.2017 0.8403 0.4257 0.043 Uiso 1 1 calc R
C5 C -0.3433(6) 0.89735(12) 0.35198(17) 0.0266(8) Uani 1 1 d .
C6 C -0.5352(6) 0.90780(10) 0.29398(17) 0.0356(9) Uani 1 1 d .
H6 H -0.5490 0.9417 0.2719 0.043 Uiso 1 1 calc R
C7 C -0.7076(5) 0.86974(12) 0.26751(15) 0.0337(9) Uani 1 1 d .
H7 H -0.8398 0.8776 0.2280 0.040 Uiso 1 1 calc R
C8 C -0.1472(6) 0.93655(12) 0.37674(18) 0.0284(8) Uani 1 1 d .
C9 C -0.1143(5) 0.98203(11) 0.33613(15) 0.0292(8) Uani 1 1 d .
H9 H -0.2293 0.9915 0.2927 0.035 Uiso 1 1 calc R
C10 C 0.0916(6) 1.01359(12) 0.36052(19) 0.0299(9) Uani 1 1 d .
C11 C 0.2059(6) 0.95859(12) 0.45798(16) 0.0351(9) Uani 1 1 d .
H11 H 0.3192 0.9501 0.5023 0.042 Uiso 1 1 calc R
C12 C 0.3262(6) 1.09131(11) 0.3322(2) 0.0305(8) Uani 1 1 d .
C13 C 0.3654(5) 1.11920(10) 0.40134(16) 0.0372(9) Uani 1 1 d .
H13 H 0.2596 1.1132 0.4437 0.045 Uiso 1 1 calc R
C14 C 0.5606(6) 1.15602(11) 0.40842(17) 0.0397(9) Uani 1 1 d .
H14 H 0.5873 1.1751 0.4560 0.048 Uiso 1 1 calc R
C15 C 0.7157(6) 1.16535(10) 0.34799(19) 0.0406(9) Uani 1 1 d .
H15 H 0.8478 1.1908 0.3540 0.049 Uiso 1 1 calc R
C16 C 0.6797(6) 1.13735(10) 0.27742(19) 0.0298(8) Uani 1 1 d .
C17 C 0.8330(5) 1.14447(10) 0.21198(19) 0.0402(9) Uani 1 1 d .
H17 H 0.9653 1.1700 0.2152 0.048 Uiso 1 1 calc R
C18 C 0.7955(6) 1.11612(11) 0.14582(18) 0.0383(9) Uani 1 1 d .
H18 H 0.9000 1.1216 0.1030 0.046 Uiso 1 1 calc R
C19 C 0.5972(6) 1.07761(12) 0.1404(2) 0.0360(9) Uani 1 1 d .
C20 C 0.4839(6) 1.09934(11) 0.26997(18) 0.0286(8) Uani 1 1 d .
O2 O 1.0816(4) 0.99865(7) 0.17254(12) 0.0555(7) Uani 1 1 d .
O3 O 1.2321(4) 0.96360(7) 0.06686(12) 0.0724(8) Uani 1 1 d .
C21 C 1.0710(6) 0.96669(12) 0.1166(2) 0.0404(9) Uani 1 1 d .
C22 C 0.8537(6) 0.92933(12) 0.11314(17) 0.0460(10) Uani 1 1 d .
H22 H 0.7197 0.9356 0.1470 0.055 Uiso 1 1 calc R
C23 C 0.8302(6) 0.88807(11) 0.06709(16) 0.0413(9) Uani 1 1 d .
H23 H 0.9649 0.8824 0.0332 0.050 Uiso 1 1 calc R
C24 C 0.6238(6) 0.85057(12) 0.06231(17) 0.0475(10) Uani 1 1 d .
H24 H 0.4880 0.8563 0.0958 0.057 Uiso 1 1 calc R
C25 C 0.6032(6) 0.81033(12) 0.01799(18) 0.0624(12) Uani 1 1 d .
H25 H 0.7417 0.8046 -0.0144 0.075 Uiso 1 1 calc R
C26 C 0.3896(5) 0.77111(10) 0.01043(16) 0.0744(11) Uani 1 1 d .
H26A H 0.2724 0.7767 0.0523 0.112 Uiso 1 1 calc R
H26B H 0.4622 0.7360 0.0151 0.112 Uiso 1 1 calc R
H26C H 0.2946 0.7750 -0.0410 0.112 Uiso 1 1 calc R

loop_
_atom_site_aniso_label
_atom_site_aniso_U_11
_atom_site_aniso_U_22
_atom_site_aniso_U_33
_atom_site_aniso_U_23
_atom_site_aniso_U_13
_atom_site_aniso_U_12
F1 0.1026(16) 0.0668(14) 0.0618(15) 0.0136(11) -0.0069(12) -0.0441(12)
F2 0.0580(15) 0.0569(13) 0.0812(17) -0.0087(11) -0.0234(12) -0.0037(11)
F3 0.0673(14) 0.0659(14) 0.0810(16) -0.0377(12) 0.0069(12) -0.0067(11)
O1 0.0378(15) 0.0350(15) 0.0309(14) 0.0099(11) -0.0074(11) -0.0089(11)
N1 0.0298(18) 0.0374(18) 0.033(2) 0.0033(15) 0.0015(15) -0.0097(12)
N2 0.063(2) 0.056(2) 0.034(2) -0.0058(15) 0.0141(16) -0.0169(15)
N3 0.0391(19) 0.0335(18) 0.026(2) 0.0039(14) -0.0008(15) -0.0003(14)
N4 0.0304(18) 0.0350(18) 0.0277(19) -0.0042(14) -0.0007(15) -0.0027(14)
C1 0.046(3) 0.049(3) 0.052(3) -0.001(2) 0.006(2) 0.002(2)
C2 0.037(3) 0.032(2) 0.032(3) -0.0056(19) 0.0058(19) -0.0100(19)
C3 0.051(3) 0.032(2) 0.045(3) 0.0025(18) 0.001(2) -0.0035(19)
C4 0.042(2) 0.034(2) 0.031(2) 0.0021(19) -0.0061(17) -0.0026(19)
C5 0.026(2) 0.025(2) 0.030(2) -0.0038(18) 0.0088(18) 0.0000(18)
C6 0.028(2) 0.036(2) 0.043(3) 0.0040(18) 0.0006(19) 0.0008(18)
C7 0.033(2) 0.035(2) 0.033(2) 0.0041(19) 0.0001(18) -0.0002(18)
C8 0.026(2) 0.034(2) 0.025(2) -0.0010(18) 0.0080(18) 0.0062(18)
C9 0.021(2) 0.039(2) 0.026(2) -0.0022(18) -0.0061(17) 0.0057(17)
C10 0.037(2) 0.024(2) 0.028(3) -0.0019(18) 0.0052(19) 0.0032(19)
C11 0.039(2) 0.038(2) 0.028(2) 0.0013(19) -0.0042(18) 0.010(2)
C12 0.032(2) 0.023(2) 0.036(3) 0.0037(18) -0.001(2) -0.0040(17)
C13 0.048(2) 0.034(2) 0.029(2) -0.0012(18) -0.0008(19) 0.0015(18)
C14 0.051(3) 0.031(2) 0.036(3) -0.0038(18) -0.009(2) -0.0012(19)
C15 0.044(2) 0.039(2) 0.038(3) 0.0026(19) -0.005(2) -0.0059(18)
C16 0.028(2) 0.025(2) 0.036(3) 0.0014(18) -0.0012(19) -0.0045(17)
C17 0.033(2) 0.032(2) 0.055(3) 0.0070(19) 0.003(2) -0.0030(17)
C18 0.040(2) 0.040(2) 0.036(3) 0.0020(18) 0.0038(19) -0.0122(19)
C19 0.034(2) 0.041(3) 0.031(3) 0.0019(19) -0.009(2) 0.0034(19)
C20 0.032(2) 0.029(2) 0.023(2) -0.0032(18) -0.0109(18) 0.0049(17)
O2 0.0695(17) 0.0612(16) 0.0372(16) -0.0159(13) 0.0129(13) -0.0311(13)
O3 0.0726(19) 0.0727(17) 0.077(2) -0.0393(14) 0.0453(15) -0.0346(14)
C21 0.044(3) 0.044(3) 0.032(3) 0.005(2) -0.007(2) -0.003(2)
C22 0.044(3) 0.057(3) 0.037(2) -0.0121(19) 0.0028(19) -0.011(2)
C23 0.041(2) 0.048(3) 0.036(2) -0.0016(19) 0.0060(18) -0.0069(19)
C24 0.048(2) 0.048(3) 0.046(3) -0.0087(19) 0.001(2) -0.011(2)
C25 0.062(3) 0.053(3) 0.073(3) -0.019(2) 0.007(2) -0.016(2)
C26 0.082(3) 0.063(3) 0.074(3) 0.000(2) -0.023(2) -0.031(2)

loop_
_atom_type_symbol
_atom_type_description
_atom_type_scat_dispersion_real
_atom_type_scat_dispersion_imag
_atom_type_scat_source
C C 0.0033 0.0016 'International Tables Vol C Tables 4.2.6.8 and 6.1.1.4'
H H 0.0000 0.0000 'International Tables Vol C Tables 4.2.6.8 and 6.1.1.4'
N N 0.0061 0.0033 'International Tables Vol C Tables 4.2.6.8 and 6.1.1.4'
O O 0.0106 0.0060 'International Tables Vol C Tables 4.2.6.8 and 6.1.1.4'
F F 0.0171 0.0103 'International Tables Vol C Tables 4.2.6.8 and 6.1.1.4'

loop_
_geom_angle_atom_site_label_1
_geom_angle_atom_site_label_2
_geom_angle_atom_site_label_3
_geom_angle
C10 O1 C12 122.0(2)
C19 N1 C20 121.4(3)
C19 N1 H1 119.3
C20 N1 H1 119.3
C19 N2 H2A 120.0
C19 N2 H2B 120.0
H2A N2 H2B 120.0
C10 N3 C11 113.0(3)
C11 N4 C8 115.9(3)
F2 C1 F3 105.4(3)
F2 C1 F1 105.8(3)
F3 C1 F1 104.6(3)
F2 C1 C2 114.3(3)
F3 C1 C2 112.1(3)
F1 C1 C2 113.8(3)
C7 C2 C3 120.0(3)
C7 C2 C1 120.9(3)
C3 C2 C1 119.0(3)
C4 C3 C2 119.7(3)
C4 C3 H3 120.2
C2 C3 H3 120.2
C3 C4 C5 120.7(3)
C3 C4 H4 119.6
C5 C4 H4 119.6
C6 C5 C4 118.6(3)
C6 C5 C8 121.5(3)
C4 C5 C8 119.8(3)
C5 C6 C7 121.1(3)
C5 C6 H6 119.5
C7 C6 H6 119.5
C2 C7 C6 119.7(3)
C2 C7 H7 120.1
C6 C7 H7 120.1
N4 C8 C9 119.8(3)
N4 C8 C5 117.0(3)
C9 C8 C5 123.0(3)
C8 C9 C10 117.9(3)
C8 C9 H9 121.0
C10 C9 H9 121.0
N3 C10 O1 120.0(3)
N3 C10 C9 124.5(3)
O1 C10 C9 115.5(3)
N4 C11 N3 128.9(3)
N4 C11 H11 115.5
N3 C11 H11 115.5
C13 C12 O1 123.5(3)
C13 C12 C20 120.6(3)
O1 C12 C20 115.7(3)
C12 C13 C14 119.5(3)
C12 C13 H13 120.3
C14 C13 H13 120.3
C15 C14 C13 121.3(3)
C15 C14 H14 119.4
C13 C14 H14 119.4
C14 C15 C16 120.1(3)
C14 C15 H15 119.9
C16 C15 H15 119.9
C15 C16 C20 119.0(3)
C15 C16 C17 123.7(3)
C20 C16 C17 117.3(3)
C18 C17 C16 121.9(3)
C18 C17 H17 119.1
C16 C17 H17 119.1
C17 C18 C19 119.5(3)
C17 C18 H18 120.3
C19 C18 H18 120.3
N2 C19 N1 118.8(3)
N2 C19 C18 121.4(3)
N1 C19 C18 119.8(3)
N1 C20 C12 120.3(3)
N1 C20 C16 120.2(3)
C12 C20 C16 119.5(3)
O3 C21 O2 124.5(3)
O3 C21 C22 118.9(3)
O2 C21 C22 116.6(3)
C23 C22 C21 125.7(3)
C23 C22 H22 117.1
C21 C22 H22 117.1
C22 C23 C24 127.5(3)
C22 C23 H23 116.2
C24 C23 H23 116.2
C25 C24 C23 127.2(3)
C25 C24 H24 116.4
C23 C24 H24 116.4
C24 C25 C26 128.7(3)
C24 C25 H25 115.7
C26 C25 H25 115.7
C25 C26 H26A 109.5
C25 C26 H26B 109.5
H26A C26 H26B 109.5
C25 C26 H26C 109.5
H26A C26 H26C 109.5
H26B C26 H26C 109.5

loop_
_geom_bond_atom_site_label_1
_geom_bond_atom_site_label_2
_geom_bond_distance
F1 C1 1.338(3)
F2 C1 1.337(3)
F3 C1 1.338(3)
O1 C10 1.356(3)
O1 C12 1.398(3)
N1 C19 1.354(3)
N1 C20 1.385(3)
N1 H1 0.8800
N2 C19 1.320(3)
N2 H2A 0.8800
N2 H2B 0.8800
N3 C10 1.327(3)
N3 C11 1.347(3)
N4 C11 1.331(3)
N4 C8 1.375(3)
C1 C2 1.489(4)
C2 C7 1.374(3)
C2 C3 1.391(4)
C3 C4 1.377(3)
C3 H3 0.9500
C4 C5 1.390(3)
C4 H4 0.9500
C5 C6 1.382(3)
C5 C8 1.475(3)
C6 C7 1.382(3)
C6 H6 0.9500
C7 H7 0.9500
C8 C9 1.376(3)
C9 C10 1.385(3)
C9 H9 0.9500
C11 H11 0.9500
C12 C13 1.382(3)
C12 C20 1.400(3)
C13 C14 1.388(3)
C13 H13 0.9500
C14 C15 1.373(3)
C14 H14 0.9500
C15 C16 1.402(3)
C15 H15 0.9500
C16 C20 1.412(3)
C16 C17 1.427(3)
C17 C18 1.345(3)
C17 H17 0.9500
C18 C19 1.429(3)
C18 H18 0.9500
O2 C21 1.257(3)
O3 C21 1.235(3)
C21 C22 1.482(4)
C22 C23 1.320(3)
C22 H22 0.9500
C23 C24 1.442(3)
C23 H23 0.9500
C24 C25 1.281(3)
C24 H24 0.9500
C25 C26 1.500(3)
C25 H25 0.9500
C26 H26A 0.9800
C26 H26B 0.9800
C26 H26C 0.9800

loop_
_geom_hbond_atom_site_label_D
_geom_hbond_atom_site_label_H
_geom_hbond_atom_site_label_A
_geom_hbond_distance_DH
_geom_hbond_distance_HA
_geom_hbond_distance_DA
_geom_hbond_angle_DHA
_geom_hbond_site_symmetry_A
N1 H1 O2 0.88 1.80 2.674(3) 170.8 1_455
N2 H2A O3 0.88 1.90 2.760(3) 164.7 1_455
N2 H2A O2 0.88 2.64 3.308(3) 133.2 1_455
N2 H2B O3 0.88 1.95 2.773(3) 155.0 3_775

loop_
_geom_torsion_atom_site_label_1
_geom_torsion_atom_site_label_2
_geom_torsion_atom_site_label_3
_geom_torsion_atom_site_label_4
_geom_torsion
F2 C1 C2 C7 -22.3(4)
F3 C1 C2 C7 97.5(4)
F1 C1 C2 C7 -144.0(3)
F2 C1 C2 C3 160.6(3)
F3 C1 C2 C3 -79.6(4)
F1 C1 C2 C3 38.9(4)
C7 C2 C3 C4 -3.3(4)
C1 C2 C3 C4 173.8(3)
C2 C3 C4 C5 0.9(4)
C3 C4 C5 C6 1.5(4)
C3 C4 C5 C8 -175.8(2)
C4 C5 C6 C7 -1.6(4)
C8 C5 C6 C7 175.6(2)
C3 C2 C7 C6 3.2(4)
C1 C2 C7 C6 -173.9(3)
C5 C6 C7 C2 -0.7(4)
C11 N4 C8 C9 -0.6(4)
C11 N4 C8 C5 175.1(2)
C6 C5 C8 N4 173.3(3)
C4 C5 C8 N4 -9.6(4)
C6 C5 C8 C9 -11.2(4)
C4 C5 C8 C9 166.0(3)
N4 C8 C9 C10 1.5(4)
C5 C8 C9 C10 -173.9(2)
C11 N3 C10 O1 -178.8(2)
C11 N3 C10 C9 0.5(4)
C12 O1 C10 N3 2.4(4)
C12 O1 C10 C9 -177.0(2)
C8 C9 C10 N3 -1.5(4)
C8 C9 C10 O1 177.9(2)
C8 N4 C11 N3 -0.4(4)
C10 N3 C11 N4 0.5(4)
C10 O1 C12 C13 -63.5(4)
C10 O1 C12 C20 121.5(3)
O1 C12 C13 C14 -173.8(2)
C20 C12 C13 C14 1.0(4)
C12 C13 C14 C15 0.0(4)
C13 C14 C15 C16 -0.3(5)
C14 C15 C16 C20 -0.5(4)
C14 C15 C16 C17 -179.7(3)
C15 C16 C17 C18 178.7(3)
C20 C16 C17 C18 -0.5(4)
C16 C17 C18 C19 -0.1(5)
C20 N1 C19 N2 179.9(3)
C20 N1 C19 C18 -1.4(4)
C17 C18 C19 N2 179.7(3)
C17 C18 C19 N1 1.0(5)
C19 N1 C20 C12 -179.9(3)
C19 N1 C20 C16 0.8(4)
C13 C12 C20 N1 178.8(3)
O1 C12 C20 N1 -6.0(4)
C13 C12 C20 C16 -1.8(4)
O1 C12 C20 C16 173.4(2)
C15 C16 C20 N1 -179.1(3)
C17 C16 C20 N1 0.1(4)
C15 C16 C20 C12 1.6(4)
C17 C16 C20 C12 -179.2(3)
O3 C21 C22 C23 8.9(5)
O2 C21 C22 C23 -168.8(3)
C21 C22 C23 C24 179.4(3)
C22 C23 C24 C25 -179.3(4)
C23 C24 C25 C26 -178.8(3)
